data_2004256
loop_
_publ_author_name
'\<Z\'ak, Z.'
'Ru\<zi\<cka, A.'

_publ_section_title
;
 Redetermination of 1,5-Dichlorocyclotetra(azathiene) at 120 K
;
_journal_issue 12
_journal_name_full 'Acta Crystallographica Section C'
_journal_page_first 2478
_journal_page_last 2479
_journal_paper_doi 10.1107/S010827019500744X
_journal_volume 51
_journal_year 1995
_chemical_formula_sum 'Cl2 N4 S4'
_chemical_formula_weight 255.18
_chemical_name_systematic
;
1,5-Dichlorocyclotetra(azathiene)
;
_space_group_IT_number 14
_symmetry_cell_setting monoclinic
_symmetry_space_group_name_Hall '-P 2yn'
_symmetry_space_group_name_H-M 'P 1 21/n 1'
_audit_creation_method SHELXL
_cell_angle_alpha 90.00
_cell_angle_beta 108.53(2)
_cell_angle_gamma 90.00
_cell_formula_units_Z 4
_cell_length_a 9.344(2)
_cell_length_b 6.509(2)
_cell_length_c 12.764(3)
_cell_measurement_reflns_used 25
_cell_measurement_temperature 120(2)
_cell_measurement_theta_max 39.23
_cell_measurement_theta_min 16.77
_cell_volume 736.1(3)
_computing_cell_refinement 'Kuma KM-4 Software'
_computing_data_collection 'Kuma KM-4 Software (Kuma, 1991)'
_computing_data_reduction 'Kuma KM-4 Software (DATAREDC)'
_computing_molecular_graphics 'ORTEP (Johnson, 1965)'
_computing_publication_material SHELXL93
_computing_structure_refinement 'SHELXL93 (Sheldrick, 1993)'
_computing_structure_solution 'SHELXS86 (Sheldrick, 1990)'
_diffrn_ambient_temperature 120(2)
_diffrn_measurement_device 'Kuma KM-4 \k-axis'
_diffrn_measurement_method \w-2\q
_diffrn_radiation_monochromator graphite
_diffrn_radiation_source 'fine-focus sealed tube'
_diffrn_radiation_type MoK\a
_diffrn_radiation_wavelength 0.71073
_diffrn_reflns_av_R_equivalents 0.0336
_diffrn_reflns_av_sigmaI/netI 0.0374
_diffrn_reflns_limit_h_max 4
_diffrn_reflns_limit_h_min -12
_diffrn_reflns_limit_k_max 9
_diffrn_reflns_limit_k_min 0
_diffrn_reflns_limit_l_max 17
_diffrn_reflns_limit_l_min -17
_diffrn_reflns_number 3193
_diffrn_reflns_theta_max 30.07
_diffrn_reflns_theta_min 2.38
_diffrn_standards_decay_% 0
_diffrn_standards_interval_count 100
_diffrn_standards_number 2
_exptl_absorpt_coefficient_mu 1.936
_exptl_absorpt_correction_T_max 0.153
_exptl_absorpt_correction_T_min 0.138
_exptl_absorpt_correction_type empirical
_exptl_crystal_colour yellow
_exptl_crystal_density_diffrn 2.303
_exptl_crystal_description Prisms
_exptl_crystal_F_000 504
_exptl_crystal_size_max 0.50
_exptl_crystal_size_mid 0.50
_exptl_crystal_size_min 0.30
_refine_diff_density_max 0.440
_refine_diff_density_min -0.421
_refine_ls_extinction_method none
_refine_ls_goodness_of_fit_all 1.053
_refine_ls_goodness_of_fit_obs 1.105
_refine_ls_matrix_type full
_refine_ls_number_parameters 91
_refine_ls_number_reflns 2150
_refine_ls_number_restraints 0
_refine_ls_restrained_S_all 1.070
_refine_ls_restrained_S_obs 1.105
_refine_ls_R_factor_all 0.0360
_refine_ls_R_factor_obs 0.0253
_refine_ls_shift/esd_max 0.000
_refine_ls_shift/esd_mean 0.000
_refine_ls_structure_factor_coef Fsqd
_refine_ls_weighting_scheme
;
calc w = 1/[\s~2~(F~o~^2^) + (0.0358P)^2^ + 0.2458P]
where P = (F~o~^2^ + 2F~c~^2^)/3
;
_refine_ls_wR_factor_all 0.0740
_refine_ls_wR_factor_obs 0.0696
_reflns_number_observed 1798
_reflns_number_total 2151
_reflns_observed_criterion >2sigma(I)
_cod_data_source_file hu1126.cif
_cod_data_source_block s4n4cl2
_cod_depositor_comments
;
The following automatic conversions were performed:
'_symmetry_cell_setting' value 'Monoclinic' changed to 'monoclinic'
according to '/home/saulius/struct/CIF-dictionaries/cif_core.dic'
dictionary named 'cif_core.dic' version 2.4.1 from 2010-06-29.

Automatic conversion script
Id: cif_fix_enum 1527 2010-12-29 10:47:43Z saulius 

The following automatic conversions were performed:

'_symmetry_cell_setting' value 'Monoclinic' changed to 'monoclinic'
according to /home/saulius/struct/CIF-dictionaries/cif_core.dic
dictionary named 'cif_core.dic' version 2.4.1 from 2010-06-29.

Automatic conversion script
Id: cif_fix_values 1715 2011-07-08 13:25:40Z adriana 
;
_cod_original_sg_symbol_H-M 'P 21/n'
_cod_database_code 2004256

loop_
_symmetry_equiv_pos_as_xyz
'x, y, z'
'-x+1/2, y+1/2, -z+1/2'
'-x, -y, -z'
'x-1/2, -y-1/2, z-1/2'

loop_
_atom_site_aniso_label
_atom_site_aniso_U_11
_atom_site_aniso_U_22
_atom_site_aniso_U_33
_atom_site_aniso_U_12
_atom_site_aniso_U_13
_atom_site_aniso_U_23
S1 0.0091(2) 0.0130(2) 0.0154(2) 0.00064(14) 0.00278(14) 0.00119(14)
S2 0.0119(2) 0.0182(2) 0.0122(2) -0.00043(15) 0.00401(14) -0.00176(13)
S3 0.0105(2) 0.0147(2) 0.0135(2) 0.00077(14) 0.00307(14) 0.00034(14)
S4 0.0117(2) 0.0121(2) 0.0169(2) -0.00167(14) 0.00524(15) -0.00071(13)
N1 0.0118(7) 0.0174(7) 0.0140(6) 0.0002(5) 0.0027(5) -0.0019(5)
N2 0.0123(7) 0.0148(7) 0.0180(7) 0.0011(6) 0.0013(5) -0.0026(5)
N3 0.0124(6) 0.0168(7) 0.0137(6) 0.0018(5) 0.0014(5) -0.0031(5)
N4 0.0123(7) 0.0120(7) 0.0202(7) 0.0009(5) 0.0053(5) -0.0001(5)
Cl1 0.0170(2) 0.0149(2) 0.0160(2) -0.00153(14) 0.00633(15) 0.00196(14)
Cl2 0.0113(2) 0.0228(2) 0.0212(2) -0.0007(2) 0.0050(2) -0.0020(2)

loop_
_atom_site_label
_atom_site_occupancy
_atom_site_fract_x
_atom_site_fract_y
_atom_site_fract_z
_atom_site_U_iso_or_equiv
_atom_site_thermal_displace_type
_atom_site_calc_flag
_atom_site_type_symbol
S1 1 0.16701(5) 0.12979(6) 0.21103(3) 0.01276(10) Uani d S
S2 1 -0.07637(5) 0.23803(7) 0.28033(3) 0.01410(10) Uani d S
S3 1 -0.26401(5) 0.31018(7) 0.06509(3) 0.01306(10) Uani d S
S4 1 -0.11641(5) -0.05153(7) 0.15285(3) 0.01341(10) Uani d S
N1 1 0.1015(2) 0.2425(2) 0.29838(12) 0.0147(3) Uani d N
N2 1 -0.1668(2) 0.3959(2) 0.18263(12) 0.0159(3) Uani d N
N3 1 -0.2057(2) 0.0900(2) 0.04769(12) 0.0149(3) Uani d N
N4 1 0.0595(2) -0.0635(2) 0.16459(13) 0.0148(3) Uani d N
Cl1 1 0.12546(5) 0.34292(7) 0.07709(3) 0.01573(10) Uani d Cl
Cl2 1 -0.48851(5) 0.24905(7) 0.08844(4) 0.01849(11) Uani d Cl

loop_
_atom_type_symbol
_atom_type_description
_atom_type_scat_dispersion_real
_atom_type_scat_dispersion_imag
_atom_type_scat_source
N N 0.0061 0.0033 'International Tables Vol C Tables 4.2.6.8 and 6.1.1.4'
S S 0.1246 0.1234 'International Tables Vol C Tables 4.2.6.8 and 6.1.1.4'
Cl Cl 0.1484 0.1585 'International Tables Vol C Tables 4.2.6.8 and 6.1.1.4'

loop_
_geom_angle_atom_site_label_1
_geom_angle_atom_site_label_2
_geom_angle_atom_site_label_3
_geom_angle
_geom_angle_publ_flag
N4 S1 N1 106.44(8) yes
N4 S1 Cl1 106.29(6) yes
N1 S1 Cl1 104.22(6) yes
N1 S2 N2 111.09(8) yes
N1 S2 S4 92.42(6) ?
N2 S2 S4 92.55(6) ?
N3 S3 N2 109.50(8) yes
N3 S3 Cl2 103.71(6) yes
N2 S3 Cl2 102.42(6) yes
N4 S4 N3 110.31(8) yes
N4 S4 S2 92.28(6) yes
N3 S4 S2 92.45(6) yes
S2 N1 S1 119.79(10) yes
S3 N2 S2 120.20(10) yes
S3 N3 S4 120.67(9) yes
S1 N4 S4 120.00(10) yes

loop_
_geom_bond_atom_site_label_1
_geom_bond_atom_site_label_2
_geom_bond_site_symmetry_2
_geom_bond_distance
_geom_bond_publ_flag
S1 N4 . 1.601(2) yes
S1 N1 . 1.609(2) yes
S1 Cl1 . 2.1392(7) yes
S1 Cl1 2_545 3.3508(9) yes
S2 N1 . 1.604(2) yes
S2 N2 . 1.630(2) yes
S2 S4 . 2.4399(8) yes
S3 N3 . 1.574(2) yes
S3 N2 . 1.588(2) yes
S3 Cl2 . 2.2461(7) yes
S4 N4 . 1.605(2) yes
S4 N3 . 1.623(2) yes
S4 Cl2 2_445 3.3901(10) yes
S1 S3 . 4.0370(10) yes
